data_7123679
loop_
_publ_author_name
'Chen, Shiming'
'Xiong, Jin'
'Zhang, Yi-Quan'
'Ma, Fang'
'Sun, Hao-Ling'
'Wang, Bingwu'
'Gao, Song'

_publ_section_title
;
 Dysprosium Complexes Bearing Unsupported DyIII--GeII/SnII Metal--Metal
 Bonds as Single-Ion Magnets
;
_journal_name_full 'Chemical Communications'
_journal_paper_doi 10.1039/C9CC00388F
_journal_year 2019
_chemical_formula_moiety 'C38 H45 Dy Ge O'
_chemical_formula_sum 'C38 H45 Dy Ge O'
_chemical_formula_weight 752.83
_space_group_crystal_system monoclinic
_space_group_IT_number 14
_space_group_name_Hall '-P 2ybc'
_space_group_name_H-M_alt 'P 1 21/c 1'
_symmetry_space_group_name_Hall '-P 2ybc'
_symmetry_space_group_name_H-M 'P 1 21/c 1'
_atom_sites_solution_hydrogens geom
_audit_creation_date 2018-08-27
_audit_creation_method
;
Olex2 1.2
(compiled 2016.09.09 svn.r3337 for OlexSys, GUI svn.r5227)
;
_audit_update_record
;
2018-08-31 deposited with the CCDC.    2019-06-17 downloaded from the CCDC.
;
_cell_angle_alpha 90
_cell_angle_beta 94.211(3)
_cell_angle_gamma 90
_cell_formula_units_Z 8
_cell_length_a 14.1320(5)
_cell_length_b 20.8389(7)
_cell_length_c 22.9987(9)
_cell_measurement_reflns_used 18918
_cell_measurement_temperature 180
_cell_measurement_theta_max 27.7250
_cell_measurement_theta_min 3.5170
_cell_volume 6754.7(4)
_computing_molecular_graphics 'Olex2 (Dolomanov et al., 2009)'
_computing_publication_material 'Olex2 (Dolomanov et al., 2009)'
_computing_structure_refinement 'ShelXL (Sheldrick, 2015)'
_diffrn_ambient_temperature 180
_diffrn_measured_fraction_theta_full 0.999
_diffrn_measured_fraction_theta_max 0.950
_diffrn_measurement_device_type 'XtaLAB Pro: Kappa single'
_diffrn_radiation_type MoK\a
_diffrn_radiation_wavelength 0.71073
_diffrn_reflns_av_unetI/netI 0.0773
_diffrn_reflns_Laue_measured_fraction_full 0.999
_diffrn_reflns_Laue_measured_fraction_max 0.950
_diffrn_reflns_limit_h_max 19
_diffrn_reflns_limit_h_min -18
_diffrn_reflns_limit_k_max 28
_diffrn_reflns_limit_k_min -28
_diffrn_reflns_limit_l_max 31
_diffrn_reflns_limit_l_min -31
_diffrn_reflns_number 24790
_diffrn_reflns_point_group_measured_fraction_full 0.999
_diffrn_reflns_point_group_measured_fraction_max 0.950
_diffrn_reflns_theta_full 25.242
_diffrn_reflns_theta_max 29.600
_diffrn_reflns_theta_min 1.776
_exptl_absorpt_coefficient_mu 3.112
_exptl_crystal_colour 'clear light yellow'
_exptl_crystal_colour_lustre clear
_exptl_crystal_colour_modifier light
_exptl_crystal_colour_primary yellow
_exptl_crystal_density_diffrn 1.481
_exptl_crystal_description block
_exptl_crystal_F_000 3032
_exptl_crystal_size_max 0.2
_exptl_crystal_size_mid 0.1
_exptl_crystal_size_min 0.1
_refine_diff_density_max 2.679
_refine_diff_density_min -1.548
_refine_diff_density_rms 0.180
_refine_ls_extinction_method none
_refine_ls_goodness_of_fit_ref 1.057
_refine_ls_hydrogen_treatment constr
_refine_ls_matrix_type full
_refine_ls_number_parameters 744
_refine_ls_number_reflns 24790
_refine_ls_number_restraints 6
_refine_ls_restrained_S_all 1.057
_refine_ls_R_factor_all 0.1047
_refine_ls_R_factor_gt 0.0689
_refine_ls_shift/su_max 0.001
_refine_ls_shift/su_mean 0.000
_refine_ls_structure_factor_coef Fsqd
_refine_ls_weighting_details 'w=1/[\s^2^(Fo^2^)+(0.0874P)^2^+25.2713P] where P=(Fo^2^+2Fc^2^)/3'
_refine_ls_weighting_scheme calc
_refine_ls_wR_factor_gt 0.1663
_refine_ls_wR_factor_ref 0.1789
_reflns_Friedel_coverage 0.000
_reflns_number_gt 16626
_reflns_number_total 24790
_reflns_threshold_expression 'I > 2\s(I)'
_cod_data_source_file c9cc00388f2.cif
_cod_data_source_block 6
_cod_database_code 7123679
_shelxl_version_number 2014-3
_shelx_space_group_comment
;
The symmetry employed for this shelxl refinement is uniquely defined
by the following loop, which should always be used as a source of
symmetry information in preference to the above space-group names.
They are only intended as comments.
;
_olex2_refinement_description
;
1. Twinned data refinement
 Scales: 0.7219(7) 0.2781(7)
2. Fixed Uiso
 At 1.2 times of:
  All C(H) groups, All C(H,H) groups
 At 1.5 times of:
  All C(H,H,H) groups
3. Restrained distances
 C39-C49A = C39-C49 = C49A-C50 = C49A-C51 = C49-C50A = C49-C51A
 1.54 with sigma of 0.02
4. Uiso/Uaniso restraints and constraints
Uanis(C49A) = Uanis(C49)
Uanis(C50) = Uanis(C50A)
Uanis(C51) = Uanis(C51A)
Uanis(C28) = Uanis(C23)
5. Others
 Sof(C49)=Sof(H49)=Sof(C50A)=Sof(H50D)=Sof(H50E)=Sof(H50F)=Sof(C51A)=Sof(H51D)=
 Sof(H51E)=Sof(H51F)=1-FVAR(1)
 Sof(C49A)=Sof(H49A)=Sof(C50)=Sof(H50A)=Sof(H50B)=Sof(H50C)=Sof(C51)=Sof(H51A)=
 Sof(H51B)=Sof(H51C)=FVAR(1)
6.a Ternary CH refined with riding coordinates:
 C52(H52), C49A(H49A), C49(H49), C11(H11), C14(H14)
6.b Secondary CH2 refined with riding coordinates:
 C73(H73A,H73B), C74(H74A,H74B), C75(H75A,H75B), C76(H76A,H76B), C38(H38A,
 H38B), C37(H37A,H37B), C36(H36A,H36B), C35(H35A,H35B)
6.c Me refined with riding coordinates:
 C54(H54A,H54B,H54C), C53(H53A,H53B,H53C), C50(H50A,H50B,H50C), C51(H51A,H51B,
 H51C), C50A(H50D,H50E,H50F), C51A(H51D,H51E,H51F), C12(H12A,H12B,H12C),
 C13(H13A,H13B,H13C), C16(H16A,H16B,H16C), C15(H15A,H15B,H15C)
6.d Aromatic/amide H refined with riding coordinates:
 C48(H48), C47(H47), C46(H46), C45(H45), C40(H40), C41(H41), C42(H42),
 C43(H43), C62(H62), C63(H63), C64(H64), C65(H65), C66(H66), C68(H68), C69(H69),
  C70(H70), C71(H71), C72(H72), C60(H60), C59(H59), C58(H58), C57(H57),
 C56(H56), C5(H5), C4(H4), C3(H3), C2(H2), C7(H7), C8(H8), C9(H9), C10(H10),
 C28(H28), C27(H27), C26(H26), C25(H25), C24(H24), C22(H22), C21(H21), C20(H20),
  C19(H19), C18(H18), C34(H34), C33(H33), C32(H32), C31(H31), C30(H30)
;
_olex2_submission_special_instructions 'No special instructions were received'

loop_
_space_group_symop_operation_xyz
'x, y, z'
'-x, y+1/2, -z+1/2'
'-x, -y, -z'
'x, -y-1/2, z-1/2'

loop_
_atom_site_label
_atom_site_type_symbol
_atom_site_fract_x
_atom_site_fract_y
_atom_site_fract_z
_atom_site_U_iso_or_equiv
_atom_site_adp_type
_atom_site_occupancy
_atom_site_site_symmetry_order
_atom_site_calc_flag
_atom_site_refinement_flags_posn
_atom_site_refinement_flags_occupancy
_atom_site_disorder_assembly
_atom_site_disorder_group
Dy2 Dy 0.41729(3) 0.72875(2) 0.38033(2) 0.02564(12) Uani 1 1 d . . . .
Ge2 Ge 0.28424(7) 0.63340(5) 0.42691(5) 0.0299(2) Uani 1 1 d . . . .
O2 O 0.3777(4) 0.8095(3) 0.4464(3) 0.0309(15) Uani 1 1 d . . . .
C44 C 0.3940(7) 0.8094(5) 0.2925(4) 0.032(2) Uani 1 1 d . . . .
C48 C 0.4247(8) 0.7521(5) 0.2705(5) 0.042(3) Uani 1 1 d . . . .
H48 H 0.4858 0.7455 0.2569 0.051 Uiso 1 1 calc R . . .
C47 C 0.3547(8) 0.7053(5) 0.2709(4) 0.040(3) Uani 1 1 d . . . .
H47 H 0.3588 0.6624 0.2572 0.048 Uiso 1 1 calc R . . .
C46 C 0.2780(8) 0.7331(5) 0.2950(4) 0.039(3) Uani 1 1 d . . . .
H46 H 0.2198 0.7124 0.3013 0.047 Uiso 1 1 calc R . . .
C45 C 0.3009(7) 0.7978(5) 0.3088(4) 0.032(2) Uani 1 1 d . . . .
H45 H 0.2609 0.8280 0.3259 0.039 Uiso 1 1 calc R . . .
C52 C 0.4526(8) 0.8712(5) 0.3021(5) 0.040(3) Uani 1 1 d . . . .
H52 H 0.4978 0.8645 0.3371 0.048 Uiso 1 1 calc R . . .
C54 C 0.3887(9) 0.9282(5) 0.3149(5) 0.054(3) Uani 1 1 d . . . .
H54A H 0.3524 0.9181 0.3485 0.082 Uiso 1 1 calc R . . .
H54B H 0.4280 0.9662 0.3238 0.082 Uiso 1 1 calc R . . .
H54C H 0.3449 0.9368 0.2808 0.082 Uiso 1 1 calc R . . .
C53 C 0.5101(8) 0.8843(5) 0.2509(5) 0.046(3) Uani 1 1 d . . . .
H53A H 0.5500 0.8470 0.2439 0.069 Uiso 1 1 calc R . . .
H53B H 0.4674 0.8925 0.2162 0.069 Uiso 1 1 calc R . . .
H53C H 0.5505 0.9219 0.2591 0.069 Uiso 1 1 calc R . . .
C39 C 0.5733(7) 0.6583(5) 0.3672(5) 0.038(2) Uani 1 1 d D . . .
C40 C 0.6025(6) 0.7222(5) 0.3730(5) 0.035(2) Uani 1 1 d . . . .
H40 H 0.6273 0.7472 0.3430 0.042 Uiso 1 1 calc R . . .
C41 C 0.5899(7) 0.7435(5) 0.4285(5) 0.034(2) Uani 1 1 d . . . .
H41 H 0.6049 0.7851 0.4434 0.041 Uiso 1 1 calc R . . .
C42 C 0.5509(7) 0.6926(5) 0.4594(5) 0.039(3) Uani 1 1 d . . . .
H42 H 0.5339 0.6935 0.4986 0.047 Uiso 1 1 calc R . . .
C43 C 0.5421(7) 0.6404(4) 0.4208(4) 0.033(2) Uani 1 1 d . . . .
H43 H 0.5185 0.5992 0.4299 0.039 Uiso 1 1 calc R . . .
C49A C 0.569(5) 0.606(2) 0.320(2) 0.047(5) Uani 0.25(2) 1 d D P A 1
H49A H 0.5046 0.6072 0.2985 0.056 Uiso 0.25(2) 1 calc R P A 1
C50 C 0.643(4) 0.627(3) 0.279(3) 0.069(6) Uani 0.25(2) 1 d D P A 1
H50A H 0.6446 0.5963 0.2468 0.103 Uiso 0.25(2) 1 calc R P A 1
H50B H 0.6262 0.6698 0.2628 0.103 Uiso 0.25(2) 1 calc R P A 1
H50C H 0.7053 0.6293 0.3002 0.103 Uiso 0.25(2) 1 calc R P A 1
C51 C 0.588(5) 0.539(2) 0.345(3) 0.084(9) Uani 0.25(2) 1 d D P A 1
H51A H 0.5385 0.5282 0.3712 0.126 Uiso 0.25(2) 1 calc R P A 1
H51B H 0.5873 0.5080 0.3133 0.126 Uiso 0.25(2) 1 calc R P A 1
H51C H 0.6500 0.5387 0.3671 0.126 Uiso 0.25(2) 1 calc R P A 1
C49 C 0.5882(13) 0.6182(8) 0.3129(9) 0.047(5) Uani 0.75(2) 1 d D P A 2
H49 H 0.5632 0.6444 0.2787 0.056 Uiso 0.75(2) 1 calc R P A 2
C50A C 0.6913(12) 0.6042(10) 0.3038(9) 0.069(6) Uani 0.75(2) 1 d D P A 2
H50D H 0.6952 0.5785 0.2683 0.103 Uiso 0.75(2) 1 calc R P A 2
H50E H 0.7255 0.6447 0.2997 0.103 Uiso 0.75(2) 1 calc R P A 2
H50F H 0.7199 0.5804 0.3373 0.103 Uiso 0.75(2) 1 calc R P A 2
C51A C 0.5288(15) 0.5562(9) 0.3117(11) 0.084(9) Uani 0.75(2) 1 d D P A 2
H51D H 0.4626 0.5667 0.3177 0.126 Uiso 0.75(2) 1 calc R P A 2
H51E H 0.5320 0.5349 0.2739 0.126 Uiso 0.75(2) 1 calc R P A 2
H51F H 0.5540 0.5274 0.3429 0.126 Uiso 0.75(2) 1 calc R P A 2
C61 C 0.1458(7) 0.6380(5) 0.3998(4) 0.035(2) Uani 1 1 d . . . .
C62 C 0.1017(8) 0.6975(5) 0.3935(4) 0.039(2) Uani 1 1 d . . . .
H62 H 0.1380 0.7349 0.4032 0.047 Uiso 1 1 calc R . . .
C63 C 0.0090(8) 0.7046(7) 0.3741(5) 0.054(3) Uani 1 1 d . . . .
H63 H -0.0181 0.7462 0.3697 0.065 Uiso 1 1 calc R . . .
C64 C -0.0461(9) 0.6501(8) 0.3607(5) 0.062(4) Uani 1 1 d . . . .
H64 H -0.1107 0.6543 0.3468 0.074 Uiso 1 1 calc R . . .
C65 C -0.0062(9) 0.5912(7) 0.3677(5) 0.060(4) Uani 1 1 d . . . .
H65 H -0.0438 0.5541 0.3591 0.071 Uiso 1 1 calc R . . .
C66 C 0.0903(8) 0.5839(6) 0.3875(5) 0.047(3) Uani 1 1 d . . . .
H66 H 0.1171 0.5423 0.3923 0.056 Uiso 1 1 calc R . . .
C67 C 0.2801(6) 0.6269(4) 0.5122(4) 0.024(2) Uani 1 1 d . . . .
C68 C 0.3282(7) 0.6673(5) 0.5525(5) 0.038(3) Uani 1 1 d . . . .
H68 H 0.3651 0.7011 0.5381 0.046 Uiso 1 1 calc R . . .
C69 C 0.3255(7) 0.6612(6) 0.6119(5) 0.044(3) Uani 1 1 d . . . .
H69 H 0.3589 0.6909 0.6371 0.053 Uiso 1 1 calc R . . .
C70 C 0.2753(8) 0.6127(6) 0.6348(5) 0.051(3) Uani 1 1 d . . . .
H70 H 0.2753 0.6072 0.6758 0.062 Uiso 1 1 calc R . . .
C71 C 0.2237(8) 0.5713(5) 0.5965(5) 0.047(3) Uani 1 1 d . . . .
H71 H 0.1868 0.5379 0.6116 0.056 Uiso 1 1 calc R . . .
C72 C 0.2260(8) 0.5787(5) 0.5371(5) 0.043(3) Uani 1 1 d . . . .
H72 H 0.1898 0.5502 0.5121 0.051 Uiso 1 1 calc R . . .
C55 C 0.3168(8) 0.5430(5) 0.4077(4) 0.034(2) Uani 1 1 d . . . .
C60 C 0.3747(7) 0.5059(5) 0.4469(4) 0.037(2) Uani 1 1 d . . . .
H60 H 0.3924 0.5226 0.4846 0.045 Uiso 1 1 calc R . . .
C59 C 0.4069(9) 0.4453(5) 0.4321(5) 0.048(3) Uani 1 1 d . . . .
H59 H 0.4472 0.4216 0.4591 0.058 Uiso 1 1 calc R . . .
C58 C 0.3799(9) 0.4201(6) 0.3782(6) 0.051(3) Uani 1 1 d . . . .
H58 H 0.4001 0.3783 0.3682 0.062 Uiso 1 1 calc R . . .
C57 C 0.3243(8) 0.4549(6) 0.3390(5) 0.052(3) Uani 1 1 d . . . .
H57 H 0.3073 0.4375 0.3015 0.062 Uiso 1 1 calc R . . .
C56 C 0.2915(8) 0.5164(6) 0.3532(5) 0.047(3) Uani 1 1 d . . . .
H56 H 0.2521 0.5398 0.3255 0.056 Uiso 1 1 calc R . . .
C73 C 0.4389(7) 0.8609(5) 0.4715(5) 0.035(2) Uani 1 1 d . . . .
H73A H 0.4762 0.8805 0.4413 0.041 Uiso 1 1 calc R . . .
H73B H 0.4832 0.8441 0.5032 0.041 Uiso 1 1 calc R . . .
C74 C 0.3722(9) 0.9091(5) 0.4947(5) 0.048(3) Uani 1 1 d . . . .
H74A H 0.3488 0.9397 0.4640 0.058 Uiso 1 1 calc R . . .
H74B H 0.4031 0.9333 0.5280 0.058 Uiso 1 1 calc R . . .
C75 C 0.2928(8) 0.8673(5) 0.5138(5) 0.048(3) Uani 1 1 d . . . .
H75A H 0.2334 0.8921 0.5160 0.058 Uiso 1 1 calc R . . .
H75B H 0.3100 0.8472 0.5522 0.058 Uiso 1 1 calc R . . .
C76 C 0.2827(7) 0.8172(5) 0.4658(4) 0.038(2) Uani 1 1 d . . . .
H76A H 0.2591 0.7762 0.4809 0.046 Uiso 1 1 calc R . . .
H76B H 0.2381 0.8321 0.4333 0.046 Uiso 1 1 calc R . . .
Dy1 Dy 0.93702(3) 0.73202(2) 0.11033(2) 0.02718(12) Uani 1 1 d . . . .
Ge1 Ge 0.78837(7) 0.64035(5) 0.06477(5) 0.0289(2) Uani 1 1 d . . . .
O1 O 0.8918(4) 0.8173(3) 0.0477(3) 0.0300(15) Uani 1 1 d . . . .
C1 C 0.9151(8) 0.8114(5) 0.1988(4) 0.037(2) Uani 1 1 d . . . .
C5 C 0.9702(8) 0.7601(5) 0.2201(5) 0.043(3) Uani 1 1 d . . . .
H5 H 1.0353 0.7622 0.2335 0.051 Uiso 1 1 calc R . . .
C4 C 0.9119(9) 0.7029(5) 0.2185(4) 0.046(3) Uani 1 1 d . . . .
H4 H 0.9310 0.6608 0.2299 0.055 Uiso 1 1 calc R . . .
C3 C 0.8214(9) 0.7225(6) 0.1966(5) 0.049(3) Uani 1 1 d . . . .
H3 H 0.7669 0.6958 0.1915 0.059 Uiso 1 1 calc R . . .
C2 C 0.8244(8) 0.7871(5) 0.1838(4) 0.041(3) Uani 1 1 d . . . .
H2 H 0.7725 0.8115 0.1671 0.049 Uiso 1 1 calc R . . .
C11 C 0.9456(10) 0.8815(6) 0.1948(5) 0.055(3) Uani 1 1 d . . . .
H11 H 0.9137 0.8994 0.1581 0.067 Uiso 1 1 calc R . . .
C12 C 1.0518(10) 0.8876(6) 0.1902(6) 0.068(4) Uani 1 1 d . . . .
H12A H 1.0707 0.8618 0.1574 0.102 Uiso 1 1 calc R . . .
H12B H 1.0680 0.9327 0.1839 0.102 Uiso 1 1 calc R . . .
H12C H 1.0854 0.8724 0.2264 0.102 Uiso 1 1 calc R . . .
C13 C 0.9128(9) 0.9204(6) 0.2447(6) 0.062(4) Uani 1 1 d . . . .
H13A H 0.8441 0.9154 0.2463 0.094 Uiso 1 1 calc R . . .
H13B H 0.9452 0.9054 0.2813 0.094 Uiso 1 1 calc R . . .
H13C H 0.9278 0.9658 0.2388 0.094 Uiso 1 1 calc R . . .
C6 C 1.0768(7) 0.6470(5) 0.1110(4) 0.032(2) Uani 1 1 d . . . .
C7 C 1.1220(7) 0.7079(5) 0.1203(5) 0.040(3) Uani 1 1 d . . . .
H7 H 1.1572 0.7214 0.1549 0.048 Uiso 1 1 calc R . . .
C8 C 1.1055(7) 0.7443(5) 0.0694(5) 0.036(3) Uani 1 1 d . . . .
H8 H 1.1269 0.7869 0.0637 0.043 Uiso 1 1 calc R . . .
C9 C 1.0521(7) 0.7070(5) 0.0281(4) 0.033(2) Uani 1 1 d . . . .
H9 H 1.0311 0.7200 -0.0103 0.040 Uiso 1 1 calc R . . .
C10 C 1.0349(8) 0.6473(5) 0.0533(4) 0.039(3) Uani 1 1 d . . . .
H10 H 1.0008 0.6127 0.0347 0.046 Uiso 1 1 calc R . . .
C14 C 1.0850(8) 0.5904(5) 0.1525(5) 0.038(3) Uani 1 1 d . . . .
H14 H 1.0189 0.5774 0.1602 0.046 Uiso 1 1 calc R . . .
C16 C 1.1370(10) 0.6050(6) 0.2108(6) 0.069(4) Uani 1 1 d . . . .
H16A H 1.1393 0.5662 0.2350 0.103 Uiso 1 1 calc R . . .
H16B H 1.2018 0.6190 0.2048 0.103 Uiso 1 1 calc R . . .
H16C H 1.1037 0.6391 0.2303 0.103 Uiso 1 1 calc R . . .
C15 C 1.1296(11) 0.5341(6) 0.1226(6) 0.073(4) Uani 1 1 d . . . .
H15A H 1.0944 0.5259 0.0850 0.110 Uiso 1 1 calc R . . .
H15B H 1.1957 0.5443 0.1162 0.110 Uiso 1 1 calc R . . .
H15C H 1.1274 0.4959 0.1473 0.110 Uiso 1 1 calc R . . .
C23 C 0.7640(7) 0.6282(5) -0.0203(5) 0.0353(17) Uani 1 1 d . . . .
C28 C 0.8125(7) 0.6619(5) -0.0605(4) 0.0353(17) Uani 1 1 d . . . .
H28 H 0.8619 0.6903 -0.0470 0.042 Uiso 1 1 calc R . . .
C27 C 0.7911(9) 0.6554(6) -0.1198(5) 0.052(3) Uani 1 1 d . . . .
H27 H 0.8235 0.6811 -0.1460 0.063 Uiso 1 1 calc R . . .
C26 C 0.7246(9) 0.6128(6) -0.1411(5) 0.051(3) Uani 1 1 d . . . .
H26 H 0.7139 0.6068 -0.1820 0.061 Uiso 1 1 calc R . . .
C25 C 0.6717(9) 0.5777(5) -0.1029(5) 0.051(3) Uani 1 1 d . . . .
H25 H 0.6225 0.5495 -0.1172 0.061 Uiso 1 1 calc R . . .
C24 C 0.6937(8) 0.5854(5) -0.0432(5) 0.040(3) Uani 1 1 d . . . .
H24 H 0.6598 0.5607 -0.0169 0.048 Uiso 1 1 calc R . . .
C17 C 0.8230(6) 0.5525(4) 0.0929(4) 0.030(2) Uani 1 1 d . . . .
C22 C 0.8597(7) 0.5069(5) 0.0562(5) 0.040(3) Uani 1 1 d . . . .
H22 H 0.8623 0.5162 0.0159 0.048 Uiso 1 1 calc R . . .
C21 C 0.8927(9) 0.4474(5) 0.0783(6) 0.054(3) Uani 1 1 d . . . .
H21 H 0.9184 0.4171 0.0529 0.064 Uiso 1 1 calc R . . .
C20 C 0.8883(8) 0.4330(5) 0.1358(6) 0.050(3) Uani 1 1 d . . . .
H20 H 0.9101 0.3925 0.1504 0.060 Uiso 1 1 calc R . . .
C19 C 0.8523(8) 0.4770(6) 0.1725(5) 0.049(3) Uani 1 1 d . . . .
H19 H 0.8493 0.4672 0.2127 0.059 Uiso 1 1 calc R . . .
C18 C 0.8201(8) 0.5365(5) 0.1509(5) 0.044(3) Uani 1 1 d . . . .
H18 H 0.7955 0.5667 0.1768 0.053 Uiso 1 1 calc R . . .
C29 C 0.6589(7) 0.6494(5) 0.0926(4) 0.032(2) Uani 1 1 d . . . .
C34 C 0.6190(7) 0.7097(5) 0.0960(5) 0.038(2) Uani 1 1 d . . . .
H34 H 0.6530 0.7456 0.0828 0.046 Uiso 1 1 calc R . . .
C33 C 0.5307(7) 0.7200(5) 0.1179(5) 0.039(3) Uani 1 1 d . . . .
H33 H 0.5063 0.7623 0.1206 0.047 Uiso 1 1 calc R . . .
C32 C 0.4797(7) 0.6686(6) 0.1356(4) 0.041(3) Uani 1 1 d . . . .
H32 H 0.4195 0.6748 0.1506 0.049 Uiso 1 1 calc R . . .
C31 C 0.5163(8) 0.6084(6) 0.1314(5) 0.046(3) Uani 1 1 d . . . .
H31 H 0.4808 0.5728 0.1435 0.055 Uiso 1 1 calc R . . .
C30 C 0.6034(8) 0.5981(5) 0.1101(4) 0.039(3) Uani 1 1 d . . . .
H30 H 0.6264 0.5555 0.1072 0.047 Uiso 1 1 calc R . . .
C38 C 0.9533(9) 0.8666(5) 0.0249(4) 0.041(3) Uani 1 1 d . . . .
H38A H 0.9864 0.8497 -0.0084 0.049 Uiso 1 1 calc R . . .
H38B H 1.0013 0.8813 0.0556 0.049 Uiso 1 1 calc R . . .
C37 C 0.8874(9) 0.9207(5) 0.0056(5) 0.052(3) Uani 1 1 d . . . .
H37A H 0.9138 0.9467 -0.0254 0.062 Uiso 1 1 calc R . . .
H37B H 0.8743 0.9489 0.0387 0.062 Uiso 1 1 calc R . . .
C36 C 0.7985(9) 0.8847(6) -0.0174(5) 0.053(3) Uani 1 1 d . . . .
H36A H 0.7414 0.9123 -0.0179 0.063 Uiso 1 1 calc R . . .
H36B H 0.8051 0.8673 -0.0570 0.063 Uiso 1 1 calc R . . .
C35 C 0.7957(8) 0.8320(6) 0.0272(5) 0.050(3) Uani 1 1 d . . . .
H35A H 0.7593 0.8461 0.0601 0.060 Uiso 1 1 calc R . . .
H35B H 0.7645 0.7934 0.0094 0.060 Uiso 1 1 calc R . . .

loop_
_atom_site_aniso_label
_atom_site_aniso_U_11
_atom_site_aniso_U_22
_atom_site_aniso_U_33
_atom_site_aniso_U_23
_atom_site_aniso_U_13
_atom_site_aniso_U_12
Dy2 0.0302(2) 0.0172(2) 0.0297(2) -0.00015(18) 0.0035(2) -0.00399(19)
Ge2 0.0306(6) 0.0211(5) 0.0379(6) 0.0038(5) 0.0024(5) -0.0046(4)
O2 0.025(4) 0.032(4) 0.035(4) -0.013(3) -0.001(3) 0.003(3)
C44 0.041(6) 0.037(6) 0.017(5) 0.004(4) -0.012(4) -0.005(5)
C48 0.049(7) 0.032(6) 0.046(7) -0.022(5) 0.005(5) -0.004(5)
C47 0.062(8) 0.029(6) 0.028(5) -0.011(4) -0.003(5) -0.022(5)
C46 0.039(6) 0.052(7) 0.026(5) 0.003(5) -0.004(5) -0.014(5)
C45 0.030(6) 0.041(6) 0.025(5) 0.011(4) -0.010(4) -0.010(5)
C52 0.055(7) 0.027(6) 0.039(6) 0.001(5) 0.004(5) -0.009(5)
C54 0.082(10) 0.017(5) 0.065(8) -0.002(5) 0.015(7) 0.002(6)
C53 0.050(7) 0.037(6) 0.052(7) 0.009(5) 0.010(6) -0.008(5)
C39 0.033(6) 0.024(5) 0.056(7) -0.003(5) 0.000(5) -0.005(4)
C40 0.018(5) 0.030(5) 0.059(7) 0.006(5) 0.007(4) -0.014(4)
C41 0.026(5) 0.022(5) 0.052(7) -0.005(4) -0.009(5) -0.005(4)
C42 0.036(6) 0.042(6) 0.039(6) 0.006(5) -0.006(5) 0.009(5)
C43 0.044(6) 0.009(4) 0.046(6) -0.005(4) 0.007(5) -0.005(4)
C49A 0.022(11) 0.027(8) 0.091(11) -0.010(8) 0.000(8) -0.008(7)
C50 0.038(11) 0.094(16) 0.076(14) -0.034(12) 0.016(9) 0.002(10)
C51 0.073(16) 0.046(11) 0.14(2) -0.056(13) 0.048(15) -0.023(11)
C49 0.022(11) 0.027(8) 0.091(11) -0.010(8) 0.000(8) -0.008(7)
C50A 0.038(11) 0.094(16) 0.076(14) -0.034(12) 0.016(9) 0.002(10)
C51A 0.073(16) 0.046(11) 0.14(2) -0.056(13) 0.048(15) -0.023(11)
C61 0.034(6) 0.037(6) 0.032(5) 0.004(5) 0.000(4) -0.010(5)
C62 0.042(6) 0.042(6) 0.035(6) 0.003(5) 0.011(5) 0.005(5)
C63 0.033(6) 0.085(10) 0.044(7) 0.017(7) 0.002(5) 0.006(6)
C64 0.034(7) 0.125(13) 0.026(6) 0.003(7) 0.003(5) -0.004(8)
C65 0.042(7) 0.086(11) 0.050(8) 0.002(7) 0.001(6) -0.028(7)
C66 0.038(6) 0.052(7) 0.052(7) 0.000(6) 0.012(5) -0.014(5)
C67 0.021(5) 0.017(4) 0.036(5) -0.002(4) 0.007(4) 0.000(4)
C68 0.027(5) 0.040(6) 0.048(7) 0.005(5) 0.001(5) -0.010(5)
C69 0.026(5) 0.068(8) 0.038(6) 0.002(6) 0.002(5) -0.015(5)
C70 0.045(7) 0.075(9) 0.034(6) 0.010(6) 0.005(5) 0.003(6)
C71 0.052(7) 0.039(6) 0.051(7) 0.007(6) 0.016(6) -0.011(5)
C72 0.048(7) 0.030(6) 0.052(7) -0.007(5) 0.011(5) -0.010(5)
C55 0.049(6) 0.025(5) 0.030(6) -0.001(4) 0.013(5) -0.007(4)
C60 0.042(6) 0.034(6) 0.037(6) 0.002(5) 0.009(5) -0.010(5)
C59 0.054(7) 0.026(6) 0.066(8) 0.008(5) 0.017(6) 0.007(5)
C58 0.060(8) 0.032(6) 0.065(8) -0.004(6) 0.021(7) -0.007(6)
C57 0.047(7) 0.056(8) 0.054(7) -0.022(6) 0.015(6) -0.009(6)
C56 0.033(6) 0.052(7) 0.055(7) -0.008(6) 0.008(5) 0.003(5)
C73 0.032(6) 0.029(5) 0.042(6) -0.005(5) 0.001(4) -0.008(4)
C74 0.059(8) 0.033(6) 0.053(7) -0.010(5) 0.001(6) 0.012(6)
C75 0.050(7) 0.044(7) 0.050(7) -0.010(6) -0.001(6) 0.014(6)
C76 0.039(6) 0.043(6) 0.032(5) 0.004(5) 0.000(4) -0.001(5)
Dy1 0.0322(2) 0.0211(2) 0.0282(2) 0.00119(19) 0.0019(2) 0.00097(19)
Ge1 0.0299(6) 0.0208(5) 0.0359(6) -0.0008(4) 0.0027(4) 0.0015(4)
O1 0.021(3) 0.031(4) 0.038(4) 0.006(3) 0.003(3) 0.003(3)
C1 0.044(7) 0.028(5) 0.040(6) -0.010(5) 0.014(5) -0.001(5)
C5 0.050(7) 0.038(6) 0.039(6) 0.009(5) -0.001(5) -0.006(5)
C4 0.080(9) 0.028(6) 0.028(6) 0.003(5) 0.007(6) -0.011(6)
C3 0.059(8) 0.054(8) 0.034(6) -0.001(6) 0.003(5) -0.026(6)
C2 0.040(6) 0.052(7) 0.032(6) -0.003(5) 0.016(5) 0.003(5)
C11 0.085(10) 0.035(7) 0.048(7) -0.014(5) 0.013(7) -0.007(7)
C12 0.079(10) 0.051(8) 0.076(10) -0.031(7) 0.027(8) -0.019(7)
C13 0.057(9) 0.052(8) 0.079(10) -0.021(7) 0.010(7) 0.005(6)
C6 0.033(5) 0.026(5) 0.037(6) 0.004(4) 0.005(4) 0.013(4)
C7 0.032(6) 0.034(6) 0.053(7) 0.005(5) -0.003(5) 0.007(5)
C8 0.017(5) 0.026(5) 0.067(7) 0.004(5) 0.012(5) -0.004(4)
C9 0.029(5) 0.043(6) 0.028(5) 0.003(4) 0.011(4) 0.009(5)
C10 0.066(8) 0.020(5) 0.033(6) -0.001(4) 0.021(5) -0.005(5)
C14 0.044(6) 0.025(5) 0.047(6) 0.013(5) 0.001(5) -0.001(5)
C16 0.079(10) 0.044(8) 0.078(9) 0.021(7) -0.033(8) -0.005(7)
C15 0.089(11) 0.043(8) 0.093(11) 0.026(7) 0.036(9) 0.028(7)
C23 0.031(4) 0.028(4) 0.046(5) 0.002(3) -0.001(3) 0.013(3)
C28 0.031(4) 0.028(4) 0.046(5) 0.002(3) -0.001(3) 0.013(3)
C27 0.055(8) 0.048(7) 0.055(8) 0.005(6) 0.006(6) 0.014(6)
C26 0.055(8) 0.052(8) 0.045(7) -0.020(6) -0.002(6) 0.024(6)
C25 0.060(8) 0.029(6) 0.061(8) -0.014(6) -0.015(6) 0.016(5)
C24 0.049(7) 0.023(5) 0.048(7) 0.000(5) -0.005(5) 0.012(5)
C17 0.025(5) 0.021(5) 0.043(6) 0.000(4) -0.005(4) 0.000(4)
C22 0.038(6) 0.028(6) 0.052(7) 0.000(5) -0.004(5) 0.007(5)
C21 0.063(8) 0.027(6) 0.068(9) -0.006(6) -0.014(7) 0.020(6)
C20 0.047(7) 0.029(6) 0.072(9) 0.016(6) -0.016(6) 0.007(5)
C19 0.050(7) 0.049(7) 0.046(7) 0.017(6) -0.008(6) 0.000(6)
C18 0.040(6) 0.040(6) 0.051(7) 0.005(5) -0.008(5) -0.003(5)
C29 0.035(6) 0.028(5) 0.032(5) 0.006(4) -0.001(4) 0.000(4)
C34 0.033(6) 0.023(5) 0.057(7) -0.002(5) 0.001(5) -0.001(4)
C33 0.037(6) 0.034(6) 0.047(6) -0.007(5) 0.008(5) 0.011(5)
C32 0.026(5) 0.061(7) 0.037(6) -0.002(6) 0.009(5) 0.010(5)
C31 0.047(7) 0.045(7) 0.048(7) 0.016(6) 0.014(5) 0.002(5)
C30 0.044(6) 0.030(6) 0.042(6) 0.002(5) -0.001(5) 0.004(5)
C38 0.066(8) 0.023(5) 0.033(6) 0.003(4) -0.001(5) -0.001(5)
C37 0.075(9) 0.023(6) 0.059(8) 0.012(5) 0.020(7) 0.015(6)
C36 0.051(8) 0.051(7) 0.056(7) 0.017(6) 0.013(6) 0.026(6)
C35 0.041(7) 0.040(7) 0.071(8) 0.020(6) 0.019(6) 0.003(5)

loop_
_atom_type_symbol
_atom_type_description
_atom_type_scat_dispersion_real
_atom_type_scat_dispersion_imag
_atom_type_scat_source
C C 0.0033 0.0016 'International Tables Vol C Tables 4.2.6.8 and 6.1.1.4'
H H 0.0000 0.0000 'International Tables Vol C Tables 4.2.6.8 and 6.1.1.4'
O O 0.0106 0.0060 'International Tables Vol C Tables 4.2.6.8 and 6.1.1.4'
Ge Ge 0.1547 1.8001 'International Tables Vol C Tables 4.2.6.8 and 6.1.1.4'
Dy Dy -0.1892 4.4098 'International Tables Vol C Tables 4.2.6.8 and 6.1.1.4'

loop_
_geom_angle_atom_site_label_1
_geom_angle_atom_site_label_2
_geom_angle_atom_site_label_3
_geom_angle
O2 Dy2 Ge2 93.33(16)
O2 Dy2 C44 91.0(3)
O2 Dy2 C48 121.5(3)
O2 Dy2 C47 131.6(3)
O2 Dy2 C46 104.5(3)
O2 Dy2 C45 81.2(3)
O2 Dy2 C39 134.2(3)
O2 Dy2 C40 111.2(3)
O2 Dy2 C41 84.4(3)
O2 Dy2 C42 87.2(3)
O2 Dy2 C43 116.7(3)
C44 Dy2 Ge2 130.8(2)
C44 Dy2 C47 51.3(3)
C44 Dy2 C46 51.1(3)
C44 Dy2 C45 31.0(3)
C44 Dy2 C39 108.7(3)
C44 Dy2 C40 93.0(3)
C44 Dy2 C42 139.1(3)
C44 Dy2 C43 138.6(3)
C48 Dy2 Ge2 123.2(2)
C48 Dy2 C44 30.6(3)
C48 Dy2 C47 30.8(3)
C48 Dy2 C46 50.0(3)
C48 Dy2 C45 50.3(3)
C48 Dy2 C39 84.3(3)
C48 Dy2 C40 80.5(4)
C48 Dy2 C41 106.7(3)
C48 Dy2 C42 130.6(4)
C48 Dy2 C43 113.4(3)
C47 Dy2 Ge2 92.4(2)
C47 Dy2 C46 30.0(3)
C47 Dy2 C45 50.6(3)
C47 Dy2 C39 90.7(4)
C47 Dy2 C43 111.7(3)
C46 Dy2 Ge2 80.6(2)
C46 Dy2 C39 120.1(3)
C45 Dy2 Ge2 101.8(2)
C45 Dy2 C46 30.8(3)
C45 Dy2 C39 134.6(3)
C45 Dy2 C43 162.0(3)
C39 Dy2 Ge2 102.7(2)
C40 Dy2 Ge2 130.0(2)
C40 Dy2 C47 101.1(4)
C40 Dy2 C46 129.4(3)
C40 Dy2 C45 124.0(3)
C40 Dy2 C39 30.4(3)
C40 Dy2 C43 49.7(3)
C41 Dy2 Ge2 121.1(2)
C41 Dy2 C44 108.0(3)
C41 Dy2 C47 131.2(4)
C41 Dy2 C46 156.5(3)
C41 Dy2 C45 135.3(3)
C41 Dy2 C39 50.6(3)
C41 Dy2 C40 30.3(3)
C41 Dy2 C42 31.1(3)
C41 Dy2 C43 50.4(3)
C42 Dy2 Ge2 90.0(2)
C42 Dy2 C47 140.8(4)
C42 Dy2 C46 165.3(3)
C42 Dy2 C45 163.8(3)
C42 Dy2 C39 50.8(3)
C42 Dy2 C40 50.6(3)
C42 Dy2 C43 30.7(3)
C43 Dy2 Ge2 80.4(2)
C43 Dy2 C46 135.3(3)
C43 Dy2 C39 30.1(3)
C61 Ge2 Dy2 118.7(3)
C67 Ge2 Dy2 117.9(3)
C67 Ge2 C61 102.2(4)
C67 Ge2 C55 100.3(4)
C55 Ge2 Dy2 112.8(3)
C55 Ge2 C61 102.2(4)
C73 O2 Dy2 127.8(5)
C76 O2 Dy2 123.0(5)
C76 O2 C73 109.2(7)
C48 C44 Dy2 72.8(6)
C48 C44 C45 105.9(9)
C48 C44 C52 126.7(10)
C45 C44 Dy2 75.8(5)
C45 C44 C52 127.2(10)
C52 C44 Dy2 112.9(6)
C44 C48 Dy2 76.6(6)
C44 C48 C47 111.2(11)
C47 C48 Dy2 77.4(6)
C48 C47 Dy2 71.9(6)
C46 C47 Dy2 76.0(6)
C46 C47 C48 106.7(10)
C47 C46 Dy2 74.0(6)
C47 C46 C45 108.5(9)
C45 C46 Dy2 74.1(5)
C44 C45 Dy2 73.2(5)
C44 C45 C46 107.7(10)
C46 C45 Dy2 75.2(6)
C54 C52 C44 111.0(9)
C53 C52 C44 110.8(9)
C53 C52 C54 111.7(9)
C40 C39 Dy2 73.0(6)
C40 C39 C49A 137(2)
C40 C39 C49 122.7(11)
C43 C39 Dy2 74.4(6)
C43 C39 C40 106.4(9)
C43 C39 C49A 116(2)
C43 C39 C49 130.5(11)
C49A C39 Dy2 118(3)
C49 C39 Dy2 123.6(10)
C39 C40 Dy2 76.6(6)
C41 C40 Dy2 74.2(6)
C41 C40 C39 109.7(9)
C40 C41 Dy2 75.5(5)
C40 C41 C42 107.9(9)
C42 C41 Dy2 74.9(6)
C41 C42 Dy2 74.0(6)
C43 C42 Dy2 76.0(6)
C43 C42 C41 106.4(9)
C39 C43 Dy2 75.5(6)
C39 C43 C42 109.5(8)
C42 C43 Dy2 73.2(5)
C39 C49A C51 112(4)
C50 C49A C39 104(3)
C50 C49A C51 113(6)
C39 C49 C51A 111.4(13)
C50A C49 C39 114.1(14)
C50A C49 C51A 111.3(16)
C62 C61 Ge2 119.6(8)
C62 C61 C66 117.3(10)
C66 C61 Ge2 123.1(8)
C63 C62 C61 123.0(11)
C62 C63 C64 119.4(13)
C65 C64 C63 119.4(12)
C64 C65 C66 121.1(12)
C61 C66 C65 119.7(12)
C68 C67 Ge2 124.9(7)
C68 C67 C72 114.4(9)
C72 C67 Ge2 120.7(7)
C69 C68 C67 123.9(9)
C70 C69 C68 120.4(11)
C69 C70 C71 118.4(10)
C72 C71 C70 120.5(10)
C71 C72 C67 122.4(10)
C60 C55 Ge2 120.7(8)
C56 C55 Ge2 121.8(8)
C56 C55 C60 117.2(10)
C59 C60 C55 121.9(10)
C58 C59 C60 119.5(11)
C57 C58 C59 120.1(11)
C58 C57 C56 121.0(11)
C55 C56 C57 120.3(12)
O2 C73 C74 105.1(8)
C73 C74 C75 102.5(9)
C74 C75 C76 102.5(9)
O2 C76 C75 105.1(8)
O1 Dy1 Ge1 96.70(16)
O1 Dy1 C1 87.5(3)
O1 Dy1 C5 116.6(3)
O1 Dy1 C4 135.3(3)
O1 Dy1 C3 111.0(3)
O1 Dy1 C2 85.1(3)
O1 Dy1 C6 132.7(3)
O1 Dy1 C7 114.7(3)
O1 Dy1 C8 85.4(3)
O1 Dy1 C9 82.2(3)
O1 Dy1 C10 109.3(3)
C1 Dy1 Ge1 123.4(2)
C1 Dy1 C3 50.6(3)
C1 Dy1 C2 30.4(3)
C5 Dy1 Ge1 124.0(2)
C5 Dy1 C1 30.6(3)
C5 Dy1 C4 32.3(3)
C5 Dy1 C3 51.0(4)
C5 Dy1 C2 50.3(4)
C5 Dy1 C6 93.6(3)
C5 Dy1 C7 81.5(4)
C5 Dy1 C8 102.8(4)
C5 Dy1 C9 131.7(4)
C5 Dy1 C10 124.5(4)
C4 Dy1 Ge1 92.5(3)
C4 Dy1 C1 51.9(3)
C4 Dy1 C3 30.7(4)
C4 Dy1 C2 50.7(4)
C4 Dy1 C6 89.6(3)
C4 Dy1 C7 94.4(4)
C4 Dy1 C8 123.6(4)
C4 Dy1 C9 140.6(4)
C4 Dy1 C10 115.4(3)
C3 Dy1 Ge1 76.1(2)
C2 Dy1 Ge1 93.5(2)
C2 Dy1 C3 30.0(3)
C6 Dy1 Ge1 94.6(2)
C6 Dy1 C1 122.7(3)
C6 Dy1 C3 116.3(4)
C6 Dy1 C2 139.8(3)
C6 Dy1 C7 31.3(3)
C7 Dy1 Ge1 125.1(2)
C7 Dy1 C1 102.8(3)
C7 Dy1 C3 125.1(4)
C7 Dy1 C2 131.1(4)
C8 Dy1 Ge1 124.7(2)
C8 Dy1 C1 111.9(3)
C8 Dy1 C3 153.0(4)
C8 Dy1 C2 141.4(3)
C8 Dy1 C6 51.3(3)
C8 Dy1 C7 30.7(3)
C8 Dy1 C10 50.9(3)
C9 Dy1 Ge1 94.4(2)
C9 Dy1 C1 141.7(3)
C9 Dy1 C3 164.3(4)
C9 Dy1 C2 165.7(3)
C9 Dy1 C6 51.2(3)
C9 Dy1 C7 50.9(3)
C9 Dy1 C8 30.9(3)
C9 Dy1 C10 30.8(3)
C10 Dy1 Ge1 77.2(2)
C10 Dy1 C1 152.6(4)
C10 Dy1 C3 133.5(3)
C10 Dy1 C2 163.5(3)
C10 Dy1 C6 30.9(3)
C10 Dy1 C7 50.9(4)
C23 Ge1 Dy1 119.9(3)
C23 Ge1 C17 103.0(4)
C23 Ge1 C29 103.5(4)
C17 Ge1 Dy1 109.0(3)
C17 Ge1 C29 101.1(4)
C29 Ge1 Dy1 117.9(3)
C38 O1 Dy1 127.4(6)
C35 O1 Dy1 124.8(6)
C35 O1 C38 107.7(7)
C5 C1 Dy1 72.4(6)
C5 C1 C2 106.7(10)
C5 C1 C11 127.2(11)
C2 C1 Dy1 75.0(6)
C2 C1 C11 126.1(11)
C11 C1 Dy1 119.9(7)
C1 C5 Dy1 77.0(6)
C1 C5 C4 108.7(10)
C4 C5 Dy1 74.2(6)
C5 C4 Dy1 73.5(6)
C3 C4 Dy1 77.0(6)
C3 C4 C5 105.8(10)
C4 C3 Dy1 72.3(7)
C2 C3 Dy1 74.8(6)
C2 C3 C4 108.6(10)
C1 C2 Dy1 74.6(6)
C3 C2 Dy1 75.2(7)
C3 C2 C1 110.1(11)
C12 C11 C1 111.7(11)
C13 C11 C1 111.4(10)
C13 C11 C12 111.6(10)
C7 C6 Dy1 74.5(5)
C7 C6 C14 125.7(9)
C10 C6 Dy1 74.4(6)
C10 C6 C7 106.8(9)
C10 C6 C14 127.0(9)
C14 C6 Dy1 123.0(7)
C6 C7 Dy1 74.3(6)
C8 C7 Dy1 73.9(6)
C8 C7 C6 108.1(10)
C7 C8 Dy1 75.4(6)
C7 C8 C9 108.4(9)
C9 C8 Dy1 74.5(5)
C8 C9 Dy1 74.6(5)
C10 C9 Dy1 75.2(5)
C10 C9 C8 108.2(9)
C6 C10 Dy1 74.7(5)
C9 C10 Dy1 74.1(5)
C9 C10 C6 108.6(9)
C6 C14 C15 109.3(9)
C16 C14 C6 114.4(9)
C16 C14 C15 111.4(11)
C28 C23 Ge1 122.5(8)
C28 C23 C24 116.3(10)
C24 C23 Ge1 121.1(8)
C27 C28 C23 121.8(11)
C26 C27 C28 121.1(12)
C27 C26 C25 120.1(11)
C24 C25 C26 117.9(11)
C25 C24 C23 122.7(11)
C22 C17 Ge1 121.5(8)
C18 C17 Ge1 120.9(8)
C18 C17 C22 117.3(9)
C17 C22 C21 120.6(11)
C20 C21 C22 120.5(11)
C21 C20 C19 119.7(10)
C20 C19 C18 120.0(11)
C17 C18 C19 121.8(11)
C34 C29 Ge1 119.5(8)
C34 C29 C30 115.9(10)
C30 C29 Ge1 124.6(8)
C29 C34 C33 122.6(10)
C32 C33 C34 119.4(9)
C31 C32 C33 119.1(10)
C32 C31 C30 121.6(10)
C31 C30 C29 121.2(10)
O1 C38 C37 105.0(9)
C38 C37 C36 102.1(9)
C35 C36 C37 100.6(10)
O1 C35 C36 107.9(9)

loop_
_geom_bond_atom_site_label_1
_geom_bond_atom_site_label_2
_geom_bond_distance
Dy2 Ge2 2.9878(11)
Dy2 O2 2.361(6)
Dy2 C44 2.630(9)
Dy2 C48 2.582(12)
Dy2 C47 2.651(9)
Dy2 C46 2.677(10)
Dy2 C45 2.662(9)
Dy2 C39 2.684(10)
Dy2 C40 2.639(9)
Dy2 C41 2.623(9)
Dy2 C42 2.634(10)
Dy2 C43 2.670(10)
Ge2 C61 2.011(10)
Ge2 C67 1.970(9)
Ge2 C55 1.996(10)
O2 C73 1.469(11)
O2 C76 1.454(12)
C44 C48 1.378(14)
C44 C45 1.416(14)
C44 C52 1.539(14)
C48 C47 1.391(14)
C47 C46 1.380(15)
C46 C45 1.417(14)
C52 C54 1.534(15)
C52 C53 1.506(14)
C39 C40 1.398(13)
C39 C43 1.390(14)
C39 C49A 1.53(2)
C39 C49 1.530(16)
C40 C41 1.376(15)
C41 C42 1.411(14)
C42 C43 1.405(14)
C49A C50 1.53(2)
C49A C51 1.53(2)
C49 C50A 1.516(17)
C49 C51A 1.541(16)
C61 C62 1.390(14)
C61 C66 1.391(14)
C62 C63 1.361(15)
C63 C64 1.399(18)
C64 C65 1.356(19)
C65 C66 1.413(16)
C67 C68 1.392(13)
C67 C72 1.411(13)
C68 C69 1.376(15)
C69 C70 1.363(15)
C70 C71 1.399(16)
C71 C72 1.377(15)
C55 C60 1.405(14)
C55 C56 1.393(14)
C60 C59 1.392(14)
C59 C58 1.376(16)
C58 C57 1.360(17)
C57 C56 1.408(16)
C73 C74 1.502(14)
C74 C75 1.512(16)
C75 C76 1.519(14)
Dy1 Ge1 2.9727(11)
Dy1 O1 2.345(6)
Dy1 C1 2.659(10)
Dy1 C5 2.601(11)
Dy1 C4 2.610(10)
Dy1 C3 2.670(11)
Dy1 C2 2.665(10)
Dy1 C6 2.653(9)
Dy1 C7 2.656(10)
Dy1 C8 2.637(9)
Dy1 C9 2.635(9)
Dy1 C10 2.649(10)
Ge1 C23 1.979(11)
Ge1 C17 1.990(9)
Ge1 C29 1.991(10)
O1 C38 1.468(12)
O1 C35 1.438(12)
C1 C5 1.391(15)
C1 C2 1.398(15)
C1 C11 1.527(15)
C5 C4 1.447(15)
C4 C3 1.401(17)
C3 C2 1.380(15)
C11 C12 1.519(18)
C11 C13 1.505(15)
C6 C7 1.430(14)
C6 C10 1.412(14)
C6 C14 1.516(13)
C7 C8 1.399(15)
C8 C9 1.403(14)
C9 C10 1.403(13)
C14 C16 1.512(16)
C14 C15 1.520(15)
C23 C28 1.382(14)
C23 C24 1.408(14)
C28 C27 1.380(15)
C27 C26 1.359(17)
C26 C25 1.400(17)
C25 C24 1.395(16)
C17 C22 1.396(14)
C17 C18 1.377(14)
C22 C21 1.407(14)
C21 C20 1.363(17)
C20 C19 1.370(16)
C19 C18 1.400(15)
C29 C34 1.382(13)
C29 C30 1.402(14)
C34 C33 1.396(14)
C33 C32 1.369(15)
C32 C31 1.363(15)
C31 C30 1.374(15)
C38 C37 1.509(14)
C37 C36 1.524(17)
C36 C35 1.506(15)

loop_
_twin_individual_id
_twin_individual_mass_fraction_refined
1 0.7219(7)
2 0.2781(7)

loop_
_cod_changelog_entry_id
_cod_changelog_entry_author
_cod_changelog_entry_date
_cod_changelog_entry_text
1 'Vaitkus, Antanas' 2022-06-29T12:47:00+03:00
;
 Removed the '_chemical_name_systematic' data item that had an incorrect value.
;
